data_2311294
loop_
_publ_author_name
'Chennuru, Ramanaiah'
'Maddimsetti, Balaji'
'Gundlapalli, Suman'
'Babu, R. Ravi Chandra'
'Mahapatra, Sudarshan'

_publ_section_title
;
 Crystal structure of 3-bromo-acetyl-6-chloro-2H-1-benzo-pyran-2-one.
;
_journal_coeditor_code LH5773
_journal_issue 'Pt 8'
_journal_name_full 'Acta crystallographica. Section E, Crystallographic communications'
_journal_page_first o615
_journal_page_last 6
_journal_paper_doi 10.1107/S2056989015012955
_journal_volume 71
_journal_year 2015
_chemical_formula_iupac 'C11 H6 Br Cl O3'
_chemical_formula_moiety 'C11 H6 Br Cl O3'
_chemical_formula_sum 'C11 H6 Br Cl O3'
_chemical_formula_weight 301.51
_chemical_name_common 3-(bromoacetyl)-6-chloro-2H-chromen-2-one
_chemical_name_systematic
;
3-Bromoacetyl-6-chloro-2<i>H</i>-1-benzopyran-2-one
;
_space_group_IT_number 14
_space_group_name_Hall '-P 2ybc'
_space_group_name_H-M_alt 'P 1 21/c 1'
_symmetry_cell_setting monoclinic
_symmetry_space_group_name_Hall '-P 2ybc'
_symmetry_space_group_name_H-M 'P 1 21/c 1'
_atom_sites_solution_hydrogens geom
_atom_sites_solution_primary direct
_atom_sites_solution_secondary difmap
_cell_angle_alpha 90
_cell_angle_beta 94.679(2)
_cell_angle_gamma 90
_cell_formula_units_Z 4
_cell_length_a 12.5770(2)
_cell_length_b 5.79770(10)
_cell_length_c 14.8390(3)
_cell_measurement_reflns_used 2113
_cell_measurement_temperature 293(2)
_cell_measurement_theta_max 26.0
_cell_measurement_theta_min 3.1
_cell_volume 1078.42(3)
_computing_cell_refinement
;
SAINT (Bruker, 1998)
;
_computing_data_collection
;
SMART (Bruker, 1998)
;
_computing_data_reduction
;
SAINT (Bruker, 1998)
;
_computing_molecular_graphics
;
ORTEP-3 for Window (Farrugia, 2012)
;
_computing_publication_material
;
PLATON (Spek, 2009)
;
_computing_structure_refinement
;
SHELXL97 (Sheldrick, 2008)
;
_computing_structure_solution
;
SHELXS97 (Sheldrick, 2008)
;
_diffrn_ambient_temperature 293(2)
_diffrn_measured_fraction_theta_full 0.999
_diffrn_measured_fraction_theta_max 0.999
_diffrn_measurement_device_type 'Bruker SMART CCD area-detector'
_diffrn_measurement_method '\f and \w scans'
_diffrn_radiation_monochromator graphite
_diffrn_radiation_source 'fine-focus sealed tube'
_diffrn_radiation_type MoK\a
_diffrn_radiation_wavelength 0.71073
_diffrn_reflns_av_R_equivalents 0.0314
_diffrn_reflns_av_sigmaI/netI 0.0212
_diffrn_reflns_limit_h_max 15
_diffrn_reflns_limit_h_min -15
_diffrn_reflns_limit_k_max 7
_diffrn_reflns_limit_k_min -7
_diffrn_reflns_limit_l_max 18
_diffrn_reflns_limit_l_min -18
_diffrn_reflns_number 20627
_diffrn_reflns_theta_full 25.00
_diffrn_reflns_theta_max 26.00
_diffrn_reflns_theta_min 3.08
_diffrn_standards_number 0
_exptl_absorpt_coefficient_mu 4.045
_exptl_absorpt_correction_T_max 0.7122
_exptl_absorpt_correction_T_min 0.2945
_exptl_absorpt_correction_type multi-scan
_exptl_absorpt_process_details
;
(SADABS; Sheldrick, 1996)
;
_exptl_crystal_colour yellow
_exptl_crystal_density_diffrn 1.857
_exptl_crystal_density_method 'Not Measured'
_exptl_crystal_description needle
_exptl_crystal_F_000 592
_exptl_crystal_size_max 0.40
_exptl_crystal_size_mid 0.10
_exptl_crystal_size_min 0.09
_refine_diff_density_max 0.433
_refine_diff_density_min -0.597
_refine_ls_extinction_method none
_refine_ls_goodness_of_fit_ref 0.954
_refine_ls_hydrogen_treatment constr
_refine_ls_matrix_type full
_refine_ls_number_parameters 145
_refine_ls_number_reflns 2113
_refine_ls_number_restraints 0
_refine_ls_restrained_S_all 0.954
_refine_ls_R_factor_all 0.0451
_refine_ls_R_factor_gt 0.0303
_refine_ls_shift/su_max 0.001
_refine_ls_shift/su_mean 0.000
_refine_ls_structure_factor_coef Fsqd
_refine_ls_weighting_details 'calc w=1/[\s^2^(Fo^2^)+(0.0424P)^2^+0.3438P] where P=(Fo^2^+2Fc^2^)/3'
_refine_ls_weighting_scheme calc
_refine_ls_wR_factor_gt 0.0734
_refine_ls_wR_factor_ref 0.0762
_reflns_number_gt 1532
_reflns_number_total 2113
_reflns_threshold_expression I>2\s(I)
_cod_data_source_file lh5773sup1.cif
_cod_data_source_block I
_cod_original_sg_symbol_H-M 'P 21/c'
_cod_database_code 2311294

loop_
_symmetry_equiv_pos_site_id
_symmetry_equiv_pos_as_xyz
1 x,y,z
2 -x,1/2+y,1/2-z
3 -x,-y,-z
4 x,1/2-y,1/2+z

loop_
_atom_site_aniso_label
_atom_site_aniso_U_11
_atom_site_aniso_U_22
_atom_site_aniso_U_33
_atom_site_aniso_U_12
_atom_site_aniso_U_13
_atom_site_aniso_U_23
Br1 0.0534(2) 0.0854(3) 0.0780(2) -0.0081(2) 0.0030(2) -0.0066(2)
Cl1 0.0485(4) 0.0861(6) 0.0667(4) 0.0015(4) 0.0129(3) 0.0141(4)
O1 0.0676(13) 0.0426(10) 0.0454(10) 0.0208(9) -0.0008(9) -0.0103(8)
O2 0.0855(15) 0.0367(10) 0.0539(11) 0.0024(10) -0.0027(10) -0.0138(9)
O3 0.0569(12) 0.0673(13) 0.0782(13) -0.0123(10) 0.0231(10) -0.0361(12)
C1 0.0644(18) 0.0372(15) 0.0318(12) 0.0127(13) -0.0050(12) 0.0010(11)
C2 0.0543(15) 0.0308(13) 0.0285(11) 0.0060(11) 0.0008(10) -0.0006(10)
C3 0.0543(15) 0.0338(13) 0.0313(12) 0.0110(12) 0.0075(11) -0.0007(10)
C4 0.0516(15) 0.0379(14) 0.0315(12) 0.0154(12) 0.0049(10) 0.0030(10)
C5 0.0509(15) 0.0454(15) 0.0405(13) 0.0126(13) 0.0096(11) 0.0052(11)
C6 0.0472(16) 0.0639(18) 0.0411(14) 0.0130(13) 0.0050(12) 0.0120(13)
C7 0.0523(18) 0.083(2) 0.0535(16) 0.0289(17) 0.0142(14) 0.0042(16)
C8 0.065(2) 0.069(2) 0.0515(16) 0.0325(17) 0.0086(14) -0.0107(14)
C9 0.0573(16) 0.0468(15) 0.0383(12) 0.0195(14) 0.0013(11) 0.0005(12)
C10 0.0558(16) 0.0361(13) 0.0348(12) -0.0014(11) 0.0036(11) -0.0017(11)
C11 0.0595(18) 0.0532(16) 0.0497(15) -0.0032(13) -0.0034(13) -0.0071(13)

loop_
_atom_site_type_symbol
_atom_site_label
_atom_site_fract_x
_atom_site_fract_y
_atom_site_fract_z
_atom_site_U_iso_or_equiv
_atom_site_thermal_displace_type
_atom_site_occupancy
Br Br1 0.82908(2) 0.43513(6) 0.08551(2) 0.07240(10) Uani 1.000
Cl Cl1 0.03785(6) -0.08546(14) 0.11305(5) 0.0667(3) Uani 1.000
O O1 0.36571(16) 0.6170(3) 0.19323(11) 0.0522(6) Uani 1.000
O O2 0.52243(17) 0.7733(3) 0.18198(12) 0.0592(7) Uani 1.000
O O3 0.62089(15) 0.2132(3) 0.03489(14) 0.0665(7) Uani 1.000
C C1 0.4668(2) 0.6090(4) 0.16473(15) 0.0450(9) Uani 1.000
C C2 0.4945(2) 0.4025(4) 0.11494(14) 0.0380(8) Uani 1.000
C C3 0.4205(2) 0.2395(4) 0.09438(15) 0.0396(8) Uani 1.000
C C4 0.3152(2) 0.2556(4) 0.12289(15) 0.0403(8) Uani 1.000
C C5 0.2359(2) 0.0892(4) 0.10347(16) 0.0453(8) Uani 1.000
C C6 0.1383(2) 0.1173(5) 0.13694(17) 0.0507(9) Uani 1.000
C C7 0.1178(3) 0.3055(6) 0.19074(19) 0.0624(10) Uani 1.000
C C8 0.1941(3) 0.4691(6) 0.21009(19) 0.0616(11) Uani 1.000
C C9 0.2920(2) 0.4454(4) 0.17544(16) 0.0476(8) Uani 1.000
C C10 0.6045(2) 0.3676(4) 0.08674(15) 0.0422(8) Uani 1.000
C C11 0.6926(2) 0.5239(5) 0.12365(18) 0.0546(9) Uani 1.000
H H3 0.43848 0.11242 0.06054 0.0475 Uiso 1.000
H H5 0.24924 -0.03874 0.06832 0.0543 Uiso 1.000
H H7 0.05146 0.32003 0.21373 0.0747 Uiso 1.000
H H8 0.18033 0.59506 0.24616 0.0741 Uiso 1.000
H H11A 0.67683 0.68051 0.10379 0.0655 Uiso 1.000
H H11B 0.69582 0.52191 0.18918 0.0655 Uiso 1.000

loop_
_atom_type_symbol
_atom_type_description
_atom_type_scat_dispersion_real
_atom_type_scat_dispersion_imag
_atom_type_scat_source
O O 0.0106 0.0060 'International Tables Vol C Tables 4.2.6.8 and 6.1.1.4'
Cl Cl 0.1484 0.1585 'International Tables Vol C Tables 4.2.6.8 and 6.1.1.4'
Br Br -0.2901 2.4595 'International Tables Vol C Tables 4.2.6.8 and 6.1.1.4'
H H 0.0000 0.0000 'International Tables Vol C Tables 4.2.6.8 and 6.1.1.4'
C C 0.0033 0.0016 'International Tables Vol C Tables 4.2.6.8 and 6.1.1.4'

loop_
_geom_angle_atom_site_label_1
_geom_angle_atom_site_label_2
_geom_angle_atom_site_label_3
_geom_angle
_geom_angle_publ_flag
C1 O1 C9 123.02(19) ?
O1 C1 O2 116.6(2) ?
O1 C1 C2 116.6(2) ?
O2 C1 C2 126.9(2) ?
C1 C2 C3 120.1(2) no
C1 C2 C10 121.1(2) no
C3 C2 C10 118.8(2) no
C2 C3 C4 122.0(2) no
C3 C4 C5 123.8(2) no
C3 C4 C9 117.4(2) no
C5 C4 C9 118.8(2) no
C4 C5 C6 119.2(2) no
Cl1 C6 C5 120.2(2) ?
Cl1 C6 C7 118.8(2) ?
C5 C6 C7 121.0(3) no
C6 C7 C8 120.5(3) no
C7 C8 C9 119.1(3) no
O1 C9 C4 120.8(2) ?
O1 C9 C8 117.8(2) ?
C4 C9 C8 121.4(2) no
O3 C10 C2 119.3(2) ?
O3 C10 C11 121.4(2) ?
C2 C10 C11 119.4(2) no
Br1 C11 C10 112.44(18) ?
C2 C3 H3 119.00 no
C4 C3 H3 119.00 no
C4 C5 H5 120.00 no
C6 C5 H5 120.00 no
C6 C7 H7 120.00 no
C8 C7 H7 120.00 no
C7 C8 H8 120.00 no
C9 C8 H8 120.00 no
Br1 C11 H11A 109.00 no
Br1 C11 H11B 109.00 no
C10 C11 H11A 109.00 no
C10 C11 H11B 109.00 no
H11A C11 H11B 108.00 no

loop_
_geom_bond_atom_site_label_1
_geom_bond_atom_site_label_2
_geom_bond_distance
_geom_bond_publ_flag
Br1 C11 1.921(3) ?
Cl1 C6 1.741(3) ?
O1 C1 1.373(3) ?
O1 C9 1.371(3) ?
O2 C1 1.197(3) ?
O3 C10 1.209(3) ?
C1 C2 1.464(3) no
C2 C3 1.344(3) no
C2 C10 1.492(4) no
C3 C4 1.426(4) no
C4 C5 1.401(3) no
C4 C9 1.393(3) no
C5 C6 1.371(4) no
C6 C7 1.389(4) no
C7 C8 1.363(5) no
C8 C9 1.379(4) no
C10 C11 1.500(4) no
C3 H3 0.9300 no
C5 H5 0.9300 no
C7 H7 0.9300 no
C8 H8 0.9300 no
C11 H11A 0.9700 no
C11 H11B 0.9700 no

loop_
_geom_contact_atom_site_label_1
_geom_contact_atom_site_label_2
_geom_contact_distance
_geom_contact_site_symmetry_2
_geom_contact_publ_flag
Br1 O3 2.9589(19) . no
Br1 H8 3.1900 2_645 no
Cl1 C8 3.485(4) 1_545 no
Cl1 Cl1 3.5530(11) 3_555 no
Cl1 H7 2.9400 2_545 no
O1 C5 3.403(3) 1_565 no
O1 O2 2.992(3) 2_645 no
O2 C3 3.220(3) 1_565 no
O2 C11 2.779(3) . no
O2 C4 3.406(3) 2_655 no
O2 C9 3.180(3) 2_655 no
O2 C2 3.129(3) 2_655 no
O2 O1 2.992(3) 2_655 no
O2 C1 2.988(3) 2_655 no
O2 C3 3.343(3) 2_655 no
O3 Br1 2.9589(19) . no
O3 C5 3.337(3) 3_655 no
O3 C1 3.244(3) 3_665 no
O3 C2 3.389(3) 3_665 no
O3 C3 3.268(3) 3_655 no
O2 H11A 2.4000 . no
O2 H11B 2.6200 . no
O2 H3 2.8100 1_565 no
O3 H3 2.4300 . no
O3 H3 2.4400 3_655 no
O3 H5 2.5400 3_655 no
C1 O3 3.244(3) 3_665 no
C1 O2 2.988(3) 2_645 no
C2 O2 3.129(3) 2_645 no
C2 C10 3.417(3) 3_665 no
C2 O3 3.389(3) 3_665 no
C3 O2 3.343(3) 2_645 no
C3 O2 3.220(3) 1_545 no
C3 C10 3.518(3) 3_665 no
C3 O3 3.268(3) 3_655 no
C4 O2 3.406(3) 2_645 no
C5 O3 3.337(3) 3_655 no
C5 O1 3.403(3) 1_545 no
C8 Cl1 3.485(4) 1_565 no
C9 O2 3.180(3) 2_645 no
C10 C2 3.417(3) 3_665 no
C10 C3 3.518(3) 3_665 no
C11 O2 2.779(3) . no
C1 H11B 2.9200 . no
C1 H11A 2.8900 . no
H3 O2 2.8100 1_545 no
H3 O3 2.4300 . no
H3 H5 2.5500 . no
H3 O3 2.4400 3_655 no
H5 H3 2.5500 . no
H5 O3 2.5400 3_655 no
H7 Cl1 2.9400 2_555 no
H8 Br1 3.1900 2_655 no
H11A O2 2.4000 . no
H11A C1 2.8900 . no
H11B O2 2.6200 . no
H11B C1 2.9200 . no

loop_
_geom_hbond_atom_site_label_D
_geom_hbond_atom_site_label_H
_geom_hbond_atom_site_label_A
_geom_hbond_site_symmetry_A
_geom_hbond_distance_DH
_geom_hbond_distance_HA
_geom_hbond_distance_DA
_geom_hbond_angle_DHA
_geom_hbond_publ_flag
C3 H3 O3 3_655 0.9300 2.4400 3.268(3) 148.00 yes
C5 H5 O3 3_655 0.9300 2.5400 3.337(3) 144.00 yes

loop_
_geom_torsion_atom_site_label_1
_geom_torsion_atom_site_label_2
_geom_torsion_atom_site_label_3
_geom_torsion_atom_site_label_4
_geom_torsion
_geom_torsion_publ_flag
C9 O1 C1 O2 177.6(2) no
C9 O1 C1 C2 -1.3(3) no
C1 O1 C9 C4 -3.0(3) no
C1 O1 C9 C8 177.9(2) no
O1 C1 C2 C3 4.1(3) no
O1 C1 C2 C10 -175.44(19) no
O2 C1 C2 C3 -174.6(2) no
O2 C1 C2 C10 5.9(4) no
C1 C2 C3 C4 -2.7(3) no
C10 C2 C3 C4 176.9(2) no
C1 C2 C10 O3 -169.4(2) no
C1 C2 C10 C11 10.9(3) no
C3 C2 C10 O3 11.0(3) no
C3 C2 C10 C11 -168.7(2) no
C2 C3 C4 C5 -179.6(2) no
C2 C3 C4 C9 -1.6(3) no
C3 C4 C5 C6 177.6(2) no
C9 C4 C5 C6 -0.3(3) no
C3 C4 C9 O1 4.5(3) no
C3 C4 C9 C8 -176.5(2) no
C5 C4 C9 O1 -177.5(2) no
C5 C4 C9 C8 1.6(4) no
C4 C5 C6 Cl1 179.43(19) no
C4 C5 C6 C7 -1.1(4) no
Cl1 C6 C7 C8 -179.3(2) no
C5 C6 C7 C8 1.2(4) no
C6 C7 C8 C9 0.1(4) no
C7 C8 C9 O1 177.6(3) no
C7 C8 C9 C4 -1.4(4) no
O3 C10 C11 Br1 -3.9(3) no
C2 C10 C11 Br1 175.83(17) no
